data_2202211
loop_
_publ_author_name
'Chen, Bao-Hua'
'Li, Yi-Zhi'
'Ma, Yong-Xiang'
'Wu, Xiao-Li'
'Li, Ping-Ren'

_publ_section_title Bis[dicarbonyl(\h^5^-cyclopentadienyl)ferrio](<i>N,N</i>-diisobutyldithiocarbamato)tin(II)
_journal_issue 5
_journal_name_full 'Acta Crystallographica Section E'
_journal_page_first m223
_journal_page_last m224
_journal_paper_doi 10.1107/S160053680300713X
_journal_volume 59
_journal_year 2003
_chemical_formula_iupac '[Sn Fe2 (C5 H5)2 (C9 H18 N1 S2)2 (C1 O1)4]'
_chemical_formula_moiety 'C32 H46 Fe2 N2 O4 S4 Sn'
_chemical_formula_sum 'C32 H46 Fe2 N2 O4 S4 Sn'
_chemical_formula_weight 881.34
_chemical_name_systematic
;
Bis[dicarbonyl(\h^5^-cyclopentadienyl)ferrio](N,N-
diisobutyldithiocarbamato)tin(II)
;
_space_group_IT_number 15
_symmetry_cell_setting monoclinic
_symmetry_space_group_name_Hall '-C 2yc'
_symmetry_space_group_name_H-M 'C 1 2/c 1'
_atom_sites_solution_hydrogens geom
_atom_sites_solution_primary direct
_atom_sites_solution_secondary difmap
_cell_angle_alpha 90.00
_cell_angle_beta 112.17(3)
_cell_angle_gamma 90.00
_cell_formula_units_Z 4
_cell_length_a 21.800(4)
_cell_length_b 11.587(2)
_cell_length_c 16.886(3)
_cell_measurement_reflns_used 25
_cell_measurement_temperature 293(2)
_cell_measurement_theta_max 17.54
_cell_measurement_theta_min 2.01
_cell_volume 3950.0(15)
_computing_cell_refinement XSCANS
_computing_data_collection 'XSCANS (Bruker, 2000)'
_computing_data_reduction 'SHELXTL (Bruker, 2000)'
_computing_molecular_graphics SHELXTL
_computing_publication_material SHELXTL
_computing_structure_refinement SHELXTL
_computing_structure_solution SHELXTL
_diffrn_ambient_temperature 293(2)
_diffrn_measured_fraction_theta_full 1.000
_diffrn_measured_fraction_theta_max 1.000
_diffrn_measurement_device_type 'Bruker P4'
_diffrn_measurement_method \w
_diffrn_radiation_monochromator graphite
_diffrn_radiation_source 'sealed tube'
_diffrn_radiation_type MoK\a
_diffrn_radiation_wavelength 0.71073
_diffrn_reflns_av_R_equivalents 0.0630
_diffrn_reflns_av_sigmaI/netI 0.0836
_diffrn_reflns_limit_h_max 24
_diffrn_reflns_limit_h_min -25
_diffrn_reflns_limit_k_max 13
_diffrn_reflns_limit_k_min 0
_diffrn_reflns_limit_l_max 20
_diffrn_reflns_limit_l_min 0
_diffrn_reflns_number 6972
_diffrn_reflns_theta_full 25.00
_diffrn_reflns_theta_max 25.00
_diffrn_reflns_theta_min 2.02
_diffrn_standards_decay_% 0
_diffrn_standards_interval_count 97
_diffrn_standards_interval_time 25
_diffrn_standards_number 3
_exptl_absorpt_coefficient_mu 1.598
_exptl_absorpt_correction_T_max 0.72
_exptl_absorpt_correction_T_min 0.69
_exptl_absorpt_correction_type multi-scan
_exptl_absorpt_process_details '(SADABS; Bruker, 2000)'
_exptl_crystal_colour black
_exptl_crystal_density_diffrn 1.482
_exptl_crystal_density_method 'not measured'
_exptl_crystal_description Block
_exptl_crystal_F_000 1800
_exptl_crystal_size_max 0.3
_exptl_crystal_size_mid 0.2
_exptl_crystal_size_min 0.2
_refine_diff_density_max 0.778
_refine_diff_density_min -0.959
_refine_ls_extinction_method none
_refine_ls_goodness_of_fit_ref 1.052
_refine_ls_hydrogen_treatment constr
_refine_ls_matrix_type full
_refine_ls_number_parameters 208
_refine_ls_number_reflns 3488
_refine_ls_number_restraints 0
_refine_ls_restrained_S_all 1.052
_refine_ls_R_factor_all 0.0986
_refine_ls_R_factor_gt 0.0537
_refine_ls_shift/su_max <0.001
_refine_ls_shift/su_mean 0.000
_refine_ls_structure_factor_coef Fsqd
_refine_ls_weighting_details 'calc w = 1/[\s^2^(Fo^2^)+(0.07P)^2^+1.66P] where P = (Fo^2^+2Fc^2^)/3'
_refine_ls_weighting_scheme calc
_refine_ls_wR_factor_gt 0.1428
_refine_ls_wR_factor_ref 0.1533
_reflns_number_gt 2132
_reflns_number_total 3488
_reflns_threshold_expression I>2\s(I)
_cod_data_source_file wn6146.cif
_cod_data_source_block I
_cod_original_sg_symbol_H-M 'C 2/c'
_cod_database_code 2202211
_cod_database_fobs_code 2202211

loop_
_symmetry_equiv_pos_as_xyz
'x, y, z'
'-x, y, -z+1/2'
'x+1/2, y+1/2, z'
'-x+1/2, y+1/2, -z+1/2'
'-x, -y, -z'
'x, -y, z-1/2'
'-x+1/2, -y+1/2, -z'
'x+1/2, -y+1/2, z-1/2'

loop_
_atom_site_label
_atom_site_fract_x
_atom_site_fract_y
_atom_site_fract_z
_atom_site_U_iso_or_equiv
_atom_site_adp_type
_atom_site_calc_flag
_atom_site_refinement_flags
_atom_site_occupancy
_atom_site_disorder_assembly
_atom_site_disorder_group
_atom_site_type_symbol
Fe1 1.08704(6) 0.90777(10) 0.38100(7) 0.0750(4) Uani d . 1 . . Fe
Sn1 1.0000 0.81279(5) 0.2500 0.0539(2) Uani d S 1 . . Sn
O1 0.9917(3) 1.0797(6) 0.3832(5) 0.114(2) Uani d . 1 . . O
O2 1.1365(3) 1.0538(6) 0.2773(5) 0.114(2) Uani d . 1 . . O
S1 0.94815(11) 0.63240(17) 0.28891(14) 0.0788(6) Uani d . 1 . . S
S2 0.90183(11) 0.83421(17) 0.35645(15) 0.0815(6) Uani d . 1 . . S
N1 0.8743(3) 0.6162(5) 0.3812(4) 0.0780(18) Uani d . 1 . . N
C1 0.9042(4) 0.6900(6) 0.3467(5) 0.075(2) Uani d . 1 . . C
C2 0.8688(4) 0.4901(7) 0.3653(5) 0.080(2) Uani d . 1 . . C
H2A 0.8795 0.4507 0.4196 0.097 Uiso calc R 1 . . H
H2B 0.9015 0.4674 0.3421 0.097 Uiso calc R 1 . . H
C3 0.8018(5) 0.4504(7) 0.3052(6) 0.093(2) Uani d . 1 . . C
H3 0.7700 0.4677 0.3318 0.111 Uiso calc R 1 . . H
C4 0.7775(5) 0.5069(8) 0.2190(6) 0.111(3) Uani d . 1 . . C
H4A 0.7668 0.5861 0.2244 0.166 Uiso calc R 1 . . H
H4B 0.7387 0.4674 0.1815 0.166 Uiso calc R 1 . . H
H4C 0.8114 0.5032 0.1957 0.166 Uiso calc R 1 . . H
C5 0.8032(5) 0.3190(7) 0.2946(6) 0.110(3) Uani d . 1 . . C
H5A 0.8409 0.2981 0.2814 0.165 Uiso calc R 1 . . H
H5B 0.7634 0.2947 0.2489 0.165 Uiso calc R 1 . . H
H5C 0.8062 0.2820 0.3468 0.165 Uiso calc R 1 . . H
C6 0.8400(5) 0.6578(8) 0.4359(6) 0.093(3) Uani d . 1 . . C
H6A 0.8191 0.7309 0.4131 0.111 Uiso calc R 1 . . H
H6B 0.8050 0.6035 0.4314 0.111 Uiso calc R 1 . . H
C7 0.8805(6) 0.6742(10) 0.5272(6) 0.118(3) Uani d . 1 . . C
H7 0.9012 0.7473 0.5218 0.142 Uiso calc R 1 . . H
C8 0.9436(7) 0.6057(11) 0.5692(7) 0.147(5) Uani d . 1 . . C
H8A 0.9345 0.5382 0.5959 0.221 Uiso calc R 1 . . H
H8B 0.9759 0.6525 0.6116 0.221 Uiso calc R 1 . . H
H8C 0.9606 0.5828 0.5267 0.221 Uiso calc R 1 . . H
C9 0.8445(7) 0.7171(12) 0.5780(7) 0.144(4) Uani d . 1 . . C
H9A 0.8057 0.6707 0.5675 0.216 Uiso calc R 1 . . H
H9B 0.8316 0.7958 0.5626 0.216 Uiso calc R 1 . . H
H9C 0.8724 0.7133 0.6376 0.216 Uiso calc R 1 . . H
C10 1.0295(5) 1.0095(8) 0.3828(6) 0.090(2) Uani d . 1 . . C
C11 1.1164(5) 0.9924(8) 0.3169(6) 0.093(3) Uani d . 1 . . C
C12 1.1104(5) 0.7408(10) 0.4330(6) 0.102(3) Uani d . 1 . . C
H12 1.0890 0.6698 0.4041 0.122 Uiso calc R 1 . . H
C13 1.0873(5) 0.8087(9) 0.4826(6) 0.103(3) Uani d . 1 . . C
H13 1.0495 0.7925 0.4988 0.124 Uiso calc R 1 . . H
C14 1.1347(6) 0.9011(9) 0.5142(6) 0.108(3) Uani d . 1 . . C
H14 1.1339 0.9614 0.5544 0.130 Uiso calc R 1 . . H
C15 1.1801(5) 0.8911(10) 0.4773(6) 0.109(3) Uani d . 1 . . C
H15 1.2175 0.9434 0.4867 0.131 Uiso calc R 1 . . H
C16 1.1660(5) 0.7910(10) 0.4250(6) 0.105(3) Uani d . 1 . . C
H16 1.1917 0.7606 0.3930 0.126 Uiso calc R 1 . . H

loop_
_atom_site_aniso_label
_atom_site_aniso_U_11
_atom_site_aniso_U_22
_atom_site_aniso_U_33
_atom_site_aniso_U_12
_atom_site_aniso_U_13
_atom_site_aniso_U_23
Fe1 0.0740(7) 0.0808(7) 0.0635(7) 0.0008(6) 0.0182(5) -0.0096(5)
Sn1 0.0591(4) 0.0496(4) 0.0551(4) 0.000 0.0240(3) 0.000
O1 0.108(5) 0.089(4) 0.133(5) 0.011(4) 0.031(4) -0.037(4)
O2 0.111(5) 0.109(5) 0.125(5) -0.028(4) 0.046(4) 0.003(4)
S1 0.0949(15) 0.0627(11) 0.1008(15) -0.0050(11) 0.0621(13) 0.0000(10)
S2 0.0973(15) 0.0621(12) 0.0999(15) 0.0016(10) 0.0539(13) 0.0053(10)
N1 0.096(5) 0.071(4) 0.087(4) -0.007(4) 0.056(4) 0.003(3)
C1 0.092(5) 0.064(4) 0.085(5) -0.004(4) 0.052(4) 0.002(4)
C2 0.097(6) 0.072(5) 0.086(5) -0.011(5) 0.050(5) 0.002(4)
C3 0.106(7) 0.079(5) 0.095(6) -0.014(5) 0.040(5) 0.003(5)
C4 0.120(8) 0.092(6) 0.105(7) -0.006(6) 0.026(6) 0.012(5)
C5 0.126(8) 0.079(6) 0.105(7) -0.016(6) 0.021(6) 0.002(5)
C6 0.112(7) 0.095(6) 0.093(6) -0.003(5) 0.064(6) -0.003(5)
C7 0.139(9) 0.129(9) 0.099(7) 0.005(8) 0.059(7) -0.010(7)
C8 0.166(12) 0.141(10) 0.119(9) 0.025(10) 0.034(9) -0.006(8)
C9 0.174(12) 0.171(11) 0.106(8) 0.002(10) 0.074(8) -0.030(8)
C10 0.092(6) 0.080(6) 0.087(6) 0.004(5) 0.022(5) -0.023(4)
C11 0.087(6) 0.092(6) 0.093(6) -0.025(5) 0.025(5) -0.005(5)
C12 0.098(7) 0.107(7) 0.077(6) 0.015(6) 0.005(5) 0.016(5)
C13 0.101(7) 0.122(8) 0.069(5) 0.008(7) 0.011(5) 0.015(6)
C14 0.101(7) 0.128(9) 0.072(6) 0.007(7) 0.006(6) -0.001(6)
C15 0.089(7) 0.127(9) 0.085(7) 0.006(6) 0.003(6) 0.000(6)
C16 0.087(7) 0.120(8) 0.086(6) 0.019(6) 0.007(5) 0.005(6)

loop_
_atom_type_symbol
_atom_type_description
_atom_type_scat_dispersion_real
_atom_type_scat_dispersion_imag
_atom_type_scat_source
C C 0.0033 0.0016 'International Tables Vol C Tables 4.2.6.8 and 6.1.1.4'
H H 0.0000 0.0000 'International Tables Vol C Tables 4.2.6.8 and 6.1.1.4'
N N 0.0061 0.0033 'International Tables Vol C Tables 4.2.6.8 and 6.1.1.4'
O O 0.0106 0.0060 'International Tables Vol C Tables 4.2.6.8 and 6.1.1.4'
S S 0.1246 0.1234 'International Tables Vol C Tables 4.2.6.8 and 6.1.1.4'
Fe Fe 0.3463 0.8444 'International Tables Vol C Tables 4.2.6.8 and 6.1.1.4'
Sn Sn -0.6537 1.4246 'International Tables Vol C Tables 4.2.6.8 and 6.1.1.4'

loop_
_geom_angle_atom_site_label_1
_geom_angle_atom_site_label_2
_geom_angle_atom_site_label_3
_geom_angle_site_symmetry_1
_geom_angle_site_symmetry_3
_geom_angle
C10 Fe1 C11 . . 93.7(5)
C10 Fe1 C13 . . 98.0(4)
C11 Fe1 C13 . . 159.9(4)
C10 Fe1 C15 . . 123.4(4)
C11 Fe1 C15 . . 93.4(4)
C13 Fe1 C15 . . 66.5(4)
C10 Fe1 C16 . . 159.9(4)
C11 Fe1 C16 . . 97.9(5)
C13 Fe1 C16 . . 66.5(4)
C15 Fe1 C16 . . 39.8(4)
C10 Fe1 C14 . . 94.4(4)
C11 Fe1 C14 . . 122.4(4)
C13 Fe1 C14 . . 40.6(4)
C15 Fe1 C14 . . 38.0(4)
C16 Fe1 C14 . . 65.5(4)
C10 Fe1 C12 . . 133.0(5)
C11 Fe1 C12 . . 133.2(5)
C13 Fe1 C12 . . 38.5(4)
C15 Fe1 C12 . . 65.0(4)
C16 Fe1 C12 . . 38.8(4)
C14 Fe1 C12 . . 64.8(4)
C10 Fe1 Sn1 . . 90.1(3)
C11 Fe1 Sn1 . . 91.8(3)
C13 Fe1 Sn1 . . 104.4(3)
C15 Fe1 Sn1 . . 145.6(3)
C16 Fe1 Sn1 . . 105.7(3)
C14 Fe1 Sn1 . . 145.0(3)
C12 Fe1 Sn1 . . 87.1(3)
Fe1 Sn1 Fe1 . 2_755 129.01(6)
Fe1 Sn1 S1 . . 112.48(6)
Fe1 Sn1 S1 2_755 . 108.43(6)
Fe1 Sn1 S1 . 2_755 108.43(6)
Fe1 Sn1 S1 2_755 2_755 112.48(6)
S1 Sn1 S1 . 2_755 71.57(9)
C1 S1 Sn1 . . 102.7(3)
C1 N1 C6 . . 120.8(6)
C1 N1 C2 . . 124.9(6)
C6 N1 C2 . . 114.3(6)
N1 C1 S2 . . 123.8(6)
N1 C1 S1 . . 117.5(5)
S2 C1 S1 . . 118.7(4)
N1 C2 C3 . . 114.5(7)
N1 C2 H2A . . 108.6
C3 C2 H2A . . 108.6
N1 C2 H2B . . 108.6
C3 C2 H2B . . 108.6
H2A C2 H2B . . 107.6
C4 C3 C2 . . 114.8(7)
C4 C3 C5 . . 109.5(8)
C2 C3 C5 . . 109.1(8)
C4 C3 H3 . . 107.7
C2 C3 H3 . . 107.7
C5 C3 H3 . . 107.7
C3 C4 H4A . . 109.5
C3 C4 H4B . . 109.5
H4A C4 H4B . . 109.5
C3 C4 H4C . . 109.5
H4A C4 H4C . . 109.5
H4B C4 H4C . . 109.5
C3 C5 H5A . . 109.5
C3 C5 H5B . . 109.5
H5A C5 H5B . . 109.5
C3 C5 H5C . . 109.5
H5A C5 H5C . . 109.5
H5B C5 H5C . . 109.5
C7 C6 N1 . . 117.0(8)
C7 C6 H6A . . 108.0
N1 C6 H6A . . 108.0
C7 C6 H6B . . 108.0
N1 C6 H6B . . 108.0
H6A C6 H6B . . 107.3
C9 C7 C6 . . 114.7(10)
C9 C7 C8 . . 120.1(10)
C6 C7 C8 . . 120.2(9)
C9 C7 H7 . . 97.4
C6 C7 H7 . . 97.4
C8 C7 H7 . . 97.4
C7 C8 H8A . . 109.5
C7 C8 H8B . . 109.5
H8A C8 H8B . . 109.5
C7 C8 H8C . . 109.5
H8A C8 H8C . . 109.5
H8B C8 H8C . . 109.5
C7 C9 H9A . . 109.5
C7 C9 H9B . . 109.5
H9A C9 H9B . . 109.5
C7 C9 H9C . . 109.5
H9A C9 H9C . . 109.5
H9B C9 H9C . . 109.5
O1 C10 Fe1 . . 178.3(9)
O2 C11 Fe1 . . 176.3(8)
C13 C12 C16 . . 110.6(10)
C13 C12 Fe1 . . 69.0(6)
C16 C12 Fe1 . . 70.0(6)
C13 C12 H12 . . 124.7
C16 C12 H12 . . 124.7
Fe1 C12 H12 . . 124.7
C12 C13 C14 . . 105.8(10)
C12 C13 Fe1 . . 72.4(6)
C14 C13 Fe1 . . 70.8(6)
C12 C13 H13 . . 126.9
C14 C13 H13 . . 126.9
Fe1 C13 H13 . . 126.9
C15 C14 C13 . . 108.2(10)
C15 C14 Fe1 . . 70.3(6)
C13 C14 Fe1 . . 68.6(5)
C15 C14 H14 . . 125.9
C13 C14 H14 . . 125.9
Fe1 C14 H14 . . 125.9
C14 C15 C16 . . 109.3(11)
C14 C15 Fe1 . . 71.7(6)
C16 C15 Fe1 . . 70.8(5)
C14 C15 H15 . . 125.3
C16 C15 H15 . . 125.3
Fe1 C15 H15 . . 125.3
C12 C16 C15 . . 105.8(10)
C12 C16 Fe1 . . 71.1(6)
C15 C16 Fe1 . . 69.4(6)
C12 C16 H16 . . 127.0
C15 C16 H16 . . 127.0
Fe1 C16 H16 . . 127.0

loop_
_geom_bond_atom_site_label_1
_geom_bond_atom_site_label_2
_geom_bond_site_symmetry_2
_geom_bond_distance
_geom_bond_publ_flag
Fe1 C10 . 1.729(10) ?
Fe1 C11 . 1.751(10) ?
Fe1 C13 . 2.063(9) ?
Fe1 C15 . 2.075(9) ?
Fe1 C16 . 2.093(10) ?
Fe1 C14 . 2.093(9) ?
Fe1 C12 . 2.106(10) ?
Fe1 Sn1 . 2.5568(14) ?
Sn1 Fe1 2_755 2.5568(14) ?
Sn1 S1 . 2.577(2) ?
Sn1 S1 2_755 2.577(2) ?
O1 C10 . 1.161(10) ?
O2 C11 . 1.170(10) ?
S1 C1 . 1.738(7) ?
S2 C1 . 1.682(7) ?
N1 C1 . 1.335(9) ?
N1 C6 . 1.471(9) ?
N1 C2 . 1.482(10) ?
C2 C3 . 1.502(12) ?
C2 H2A . 0.9700 ?
C2 H2B . 0.9700 ?
C3 C4 . 1.499(11) ?
C3 C5 . 1.535(11) ?
C3 H3 . 0.9800 ?
C4 H4A . 0.9600 ?
C4 H4B . 0.9600 ?
C4 H4C . 0.9600 ?
C5 H5A . 0.9600 ?
C5 H5B . 0.9600 ?
C5 H5C . 0.9600 ?
C6 C7 . 1.471(13) ?
C6 H6A . 0.9700 ?
C6 H6B . 0.9700 ?
C7 C9 . 1.453(13) ?
C7 C8 . 1.513(15) ?
C7 H7 . 0.9800 ?
C8 H8A . 0.9600 ?
C8 H8B . 0.9600 ?
C8 H8C . 0.9600 ?
C9 H9A . 0.9600 ?
C9 H9B . 0.9600 ?
C9 H9C . 0.9600 ?
C12 C13 . 1.376(13) ?
C12 C16 . 1.396(14) ?
C12 H12 . 0.9800 ?
C13 C14 . 1.444(13) ?
C13 H13 . 0.9800 ?
C14 C15 . 1.357(14) ?
C14 H14 . 0.9800 ?
C15 C16 . 1.419(14) ?
C15 H15 . 0.9800 ?
C16 H16 . 0.9800 ?

loop_
_geom_hbond_atom_site_label_D
_geom_hbond_atom_site_label_H
_geom_hbond_atom_site_label_A
_geom_hbond_distance_DH
_geom_hbond_distance_HA
_geom_hbond_distance_DA
_geom_hbond_angle_DHA
C2 H2B S1 0.97 2.49 3.009(8) 114
C6 H6A S2 0.97 2.63 3.026(9) 105
C8 H8C N1 0.96 2.50 2.960(13) 109
